data_7105216
loop_
_publ_author_name
'Braunschweig, Holger'
'Chiu, Ching-Wen'
'Radacki, Krzysztof'
'Brenner, Peter'

_publ_section_title
;
 Platinum substituted boroles.
;
_journal_issue 6
_journal_name_full 'Chemical communications (Cambridge, England)'
_journal_page_first 916
_journal_page_last 918
_journal_paper_doi 10.1039/b923652j
_journal_volume 46
_journal_year 2010
_chemical_formula_moiety 'C64 H86 B Cl P2 Pt, 0.5(C6 H14)'
_chemical_formula_sum 'C67 H93 B Cl P2 Pt'
_chemical_formula_weight 1201.70
_chemical_name_common
;
?
;
_chemical_name_systematic
;
?
;
_space_group_IT_number 2
_symmetry_cell_setting triclinic
_symmetry_space_group_name_Hall '-P 1'
_symmetry_space_group_name_H-M 'P -1'
_atom_sites_solution_hydrogens geom
_atom_sites_solution_primary direct
_atom_sites_solution_secondary difmap
_audit_creation_method SHELXL-97
_cell_angle_alpha 82.627(3)
_cell_angle_beta 69.204(3)
_cell_angle_gamma 68.636(3)
_cell_formula_units_Z 2
_cell_length_a 14.4237(11)
_cell_length_b 14.8407(11)
_cell_length_c 16.0189(13)
_cell_measurement_reflns_used 9693
_cell_measurement_temperature 100(2)
_cell_measurement_theta_max 30.437
_cell_measurement_theta_min 2.4285
_cell_volume 2985.3(4)
_computing_cell_refinement 'Saint ver. 7.53A (Bruker AXS)'
_computing_data_collection 'APEX2 ver. 2008.3 (Bruker AXS)'
_computing_data_reduction 'Saint ver. 7.53A (Bruker AXS)'
_computing_molecular_graphics 'XP ver. 5.1 (Bruker AXS, 1998)'
_computing_publication_material 'SHELXL-97 (Sheldrick, 2008)'
_computing_structure_refinement 'SHELXL-97 (Sheldrick, 1997)'
_computing_structure_solution 'SHELXS-97 (Sheldrick, 1997)'
_diffrn_ambient_temperature 100(2)
_diffrn_measured_fraction_theta_full 1.000
_diffrn_measured_fraction_theta_max 0.921
_diffrn_measurement_device_type 'Bruker APEX-II CCD'
_diffrn_measurement_method '\f and \w scans'
_diffrn_radiation_monochromator 'multi-layer mirror'
_diffrn_radiation_source 'rotating anode'
_diffrn_radiation_type MoK\a
_diffrn_radiation_wavelength 0.71073
_diffrn_reflns_av_R_equivalents 0.0689
_diffrn_reflns_av_sigmaI/netI 0.0323
_diffrn_reflns_limit_h_max 20
_diffrn_reflns_limit_h_min -20
_diffrn_reflns_limit_k_max 21
_diffrn_reflns_limit_k_min -17
_diffrn_reflns_limit_l_max 22
_diffrn_reflns_limit_l_min -22
_diffrn_reflns_number 349860
_diffrn_reflns_theta_full 26.00
_diffrn_reflns_theta_max 30.54
_diffrn_reflns_theta_min 1.36
_exptl_absorpt_coefficient_mu 2.488
_exptl_absorpt_correction_T_max 0.6212
_exptl_absorpt_correction_T_min 0.4516
_exptl_absorpt_correction_type multi-scan
_exptl_absorpt_process_details 'Sadabs 2008/1 (Brucker AXS 2008)'
_exptl_crystal_colour red
_exptl_crystal_density_diffrn 1.337
_exptl_crystal_density_method 'not measured'
_exptl_crystal_description block
_exptl_crystal_F_000 1250
_exptl_crystal_size_max 0.37
_exptl_crystal_size_mid 0.20
_exptl_crystal_size_min 0.19
_refine_diff_density_max 0.616
_refine_diff_density_min -0.997
_refine_diff_density_rms 0.160
_refine_ls_extinction_method none
_refine_ls_goodness_of_fit_ref 1.105
_refine_ls_hydrogen_treatment constr
_refine_ls_matrix_type full
_refine_ls_number_parameters 649
_refine_ls_number_reflns 16842
_refine_ls_number_restraints 0
_refine_ls_restrained_S_all 1.105
_refine_ls_R_factor_all 0.0249
_refine_ls_R_factor_gt 0.0222
_refine_ls_shift/su_max 0.007
_refine_ls_shift/su_mean 0.000
_refine_ls_structure_factor_coef Fsqd
_refine_ls_weighting_details 'calc w=1/[\s^2^(Fo^2^)+(0.0274P)^2^+1.2764P] where P=(Fo^2^+2Fc^2^)/3'
_refine_ls_weighting_scheme calc
_refine_ls_wR_factor_gt 0.0554
_refine_ls_wR_factor_ref 0.0562
_reflns_number_gt 15819
_reflns_number_total 16842
_reflns_threshold_expression >2sigma(I)
_cod_data_source_file b923652j.txt
_cod_data_source_block kr333
_cod_depositor_comments
;
The following automatic conversions were performed:
'_symmetry_cell_setting' value 'Triclinic' changed to 'triclinic'
according to '/home/saulius/struct/CIF-dictionaries/cif_core.dic'
dictionary named 'cif_core.dic' version 2.4.1 from 2010-06-29.

Automatic conversion script
Id: cif_fix_enum 1527 2010-12-29 10:47:43Z saulius 
;
_cod_original_sg_symbol_H-M P-1
_cod_database_code 7105216

loop_
_symmetry_equiv_pos_as_xyz
'x, y, z'
'-x, -y, -z'

loop_
_atom_site_label
_atom_site_type_symbol
_atom_site_fract_x
_atom_site_fract_y
_atom_site_fract_z
_atom_site_U_iso_or_equiv
_atom_site_adp_type
_atom_site_occupancy
_atom_site_symmetry_multiplicity
_atom_site_calc_flag
_atom_site_refinement_flags
_atom_site_disorder_assembly
_atom_site_disorder_group
Pt1 Pt 0.863091(4) 0.839555(4) 0.710592(4) 0.00926(3) Uani 1 1 d . . .
Cl1 Cl 0.93275(3) 0.97398(3) 0.64511(3) 0.01630(8) Uani 1 1 d . . .
B1 B 0.81582(15) 0.72840(14) 0.76266(13) 0.0125(4) Uani 1 1 d . . .
C2 C 0.88546(13) 0.62449(12) 0.79211(11) 0.0122(3) Uani 1 1 d . . .
C3 C 0.82574(13) 0.56714(12) 0.81617(11) 0.0119(3) Uani 1 1 d . . .
C4 C 0.71592(13) 0.62021(12) 0.81171(11) 0.0117(3) Uani 1 1 d . . .
C5 C 0.70423(13) 0.71257(12) 0.78281(11) 0.0122(3) Uani 1 1 d . . .
C1_1 C 0.99482(13) 0.59176(12) 0.79383(11) 0.0128(3) Uani 1 1 d . . .
C2_1 C 1.07821(14) 0.59587(13) 0.71709(12) 0.0166(3) Uani 1 1 d . . .
H2_1 H 1.0640 0.6209 0.6636 0.020 Uiso 1 1 calc R . .
C3_1 C 1.18145(14) 0.56438(14) 0.71693(13) 0.0202(4) Uani 1 1 d . . .
H3_1 H 1.2370 0.5668 0.6635 0.024 Uiso 1 1 calc R . .
C4_1 C 1.20360(14) 0.52937(13) 0.79484(13) 0.0202(4) Uani 1 1 d . . .
H4_1 H 1.2741 0.5081 0.7952 0.024 Uiso 1 1 calc R . .
C5_1 C 1.12191(15) 0.52571(13) 0.87208(13) 0.0201(4) Uani 1 1 d . . .
H5_1 H 1.1364 0.5027 0.9258 0.024 Uiso 1 1 calc R . .
C6_1 C 1.01869(14) 0.55544(12) 0.87170(12) 0.0163(3) Uani 1 1 d . . .
H6_1 H 0.9638 0.5510 0.9249 0.020 Uiso 1 1 calc R . .
C1_2 C 0.86083(13) 0.46387(12) 0.84268(12) 0.0128(3) Uani 1 1 d . . .
C2_2 C 0.80738(14) 0.43208(13) 0.92496(12) 0.0171(4) Uani 1 1 d . . .
H2_2 H 0.7471 0.4770 0.9649 0.021 Uiso 1 1 calc R . .
C3_2 C 0.84139(15) 0.33514(14) 0.94928(13) 0.0210(4) Uani 1 1 d . . .
H3_2 H 0.8053 0.3145 1.0062 0.025 Uiso 1 1 calc R . .
C4_2 C 0.92766(15) 0.26890(13) 0.89063(14) 0.0211(4) Uani 1 1 d . . .
H4_2 H 0.9502 0.2026 0.9068 0.025 Uiso 1 1 calc R . .
C5_2 C 0.98117(15) 0.29932(13) 0.80838(13) 0.0195(4) Uani 1 1 d . . .
H5_2 H 1.0403 0.2537 0.7681 0.023 Uiso 1 1 calc R . .
C6_2 C 0.94881(14) 0.39629(13) 0.78453(12) 0.0165(3) Uani 1 1 d . . .
H6_2 H 0.9867 0.4168 0.7284 0.020 Uiso 1 1 calc R . .
C1_3 C 0.63429(13) 0.57414(12) 0.83735(11) 0.0124(3) Uani 1 1 d . . .
C2_3 C 0.53359(14) 0.62079(13) 0.89670(12) 0.0165(3) Uani 1 1 d . . .
H2_3 H 0.5188 0.6811 0.9219 0.020 Uiso 1 1 calc R . .
C3_3 C 0.45471(14) 0.58069(14) 0.91963(13) 0.0214(4) Uani 1 1 d . . .
H3_3 H 0.3870 0.6130 0.9610 0.026 Uiso 1 1 calc R . .
C4_3 C 0.47449(15) 0.49330(14) 0.88224(13) 0.0222(4) Uani 1 1 d . . .
H4_3 H 0.4202 0.4664 0.8967 0.027 Uiso 1 1 calc R . .
C5_3 C 0.57483(15) 0.44553(13) 0.82325(13) 0.0196(4) Uani 1 1 d . . .
H5_3 H 0.5890 0.3856 0.7977 0.023 Uiso 1 1 calc R . .
C6_3 C 0.65422(14) 0.48504(13) 0.80159(12) 0.0162(3) Uani 1 1 d . . .
H6_3 H 0.7227 0.4513 0.7621 0.019 Uiso 1 1 calc R . .
C1_4 C 0.60530(13) 0.78193(12) 0.77034(11) 0.0129(3) Uani 1 1 d . . .
C2_4 C 0.55433(14) 0.75759(13) 0.72149(12) 0.0175(4) Uani 1 1 d . . .
H2_4 H 0.5820 0.6945 0.6969 0.021 Uiso 1 1 calc R . .
C3_4 C 0.46378(15) 0.82448(15) 0.70847(13) 0.0227(4) Uani 1 1 d . . .
H3_4 H 0.4304 0.8070 0.6747 0.027 Uiso 1 1 calc R . .
C4_4 C 0.42170(14) 0.91699(14) 0.74464(14) 0.0235(4) Uani 1 1 d . . .
H4_4 H 0.3603 0.9630 0.7351 0.028 Uiso 1 1 calc R . .
C5_4 C 0.46997(14) 0.94141(14) 0.79469(13) 0.0219(4) Uani 1 1 d . . .
H5_4 H 0.4408 1.0039 0.8208 0.026 Uiso 1 1 calc R . .
C6_4 C 0.56108(14) 0.87469(13) 0.80675(12) 0.0173(4) Uani 1 1 d . . .
H6_4 H 0.5940 0.8926 0.8406 0.021 Uiso 1 1 calc R . .
P1 P 0.85742(3) 0.88765(3) 0.84621(3) 0.01053(8) Uani 1 1 d . . .
C1_5 C 0.82177(13) 0.81281(12) 0.94667(11) 0.0125(3) Uani 1 1 d . . .
H1_5 H 0.8739 0.7461 0.9300 0.015 Uiso 1 1 calc R . .
C2_5 C 0.71367(13) 0.80276(12) 0.96694(12) 0.0143(3) Uani 1 1 d . . .
H2A_5 H 0.6570 0.8646 0.9910 0.017 Uiso 1 1 calc R . .
H2B_5 H 0.7072 0.7880 0.9111 0.017 Uiso 1 1 calc R . .
C3_5 C 0.70101(14) 0.72193(13) 1.03483(12) 0.0180(4) Uani 1 1 d . . .
H3A_5 H 0.6305 0.7171 1.0480 0.022 Uiso 1 1 calc R . .
H3B_5 H 0.7550 0.6595 1.0090 0.022 Uiso 1 1 calc R . .
C4_5 C 0.71284(15) 0.74078(14) 1.12121(12) 0.0210(4) Uani 1 1 d . . .
H4A_5 H 0.7094 0.6852 1.1621 0.025 Uiso 1 1 calc R . .
H4B_5 H 0.6538 0.7990 1.1509 0.025 Uiso 1 1 calc R . .
C5_5 C 0.81746(15) 0.75578(14) 1.10291(12) 0.0192(4) Uani 1 1 d . . .
H5A_5 H 0.8764 0.6945 1.0808 0.023 Uiso 1 1 calc R . .
H5B_5 H 0.8205 0.7732 1.1593 0.023 Uiso 1 1 calc R . .
C6_5 C 0.83116(14) 0.83585(13) 1.03369(11) 0.0156(3) Uani 1 1 d . . .
H6A_5 H 0.9012 0.8414 1.0211 0.019 Uiso 1 1 calc R . .
H6B_5 H 0.7764 0.8986 1.0579 0.019 Uiso 1 1 calc R . .
C1_6 C 0.99112(13) 0.88826(12) 0.83232(11) 0.0127(3) Uani 1 1 d . . .
H1_6 H 1.0214 0.9024 0.7676 0.015 Uiso 1 1 calc R . .
C2_6 C 0.99842(14) 0.96625(13) 0.88194(12) 0.0159(3) Uani 1 1 d . . .
H2A_6 H 0.9532 1.0309 0.8689 0.019 Uiso 1 1 calc R . .
H2B_6 H 0.9728 0.9552 0.9471 0.019 Uiso 1 1 calc R . .
C3_6 C 1.11322(14) 0.96259(13) 0.85232(12) 0.0179(4) Uani 1 1 d . . .
H3A_6 H 1.1369 0.9784 0.7880 0.021 Uiso 1 1 calc R . .
H3B_6 H 1.1176 1.0116 0.8859 0.021 Uiso 1 1 calc R . .
C4_6 C 1.18550(14) 0.86269(13) 0.86863(13) 0.0190(4) Uani 1 1 d . . .
H4A_6 H 1.1646 0.8485 0.9334 0.023 Uiso 1 1 calc R . .
H4B_6 H 1.2592 0.8617 0.8481 0.023 Uiso 1 1 calc R . .
C5_6 C 1.17915(14) 0.78516(13) 0.81886(13) 0.0183(4) Uani 1 1 d . . .
H5A_6 H 1.2245 0.7207 0.8322 0.022 Uiso 1 1 calc R . .
H5B_6 H 1.2058 0.7962 0.7537 0.022 Uiso 1 1 calc R . .
C6_6 C 1.06527(13) 0.78711(12) 0.84629(12) 0.0154(3) Uani 1 1 d . . .
H6A_6 H 1.0414 0.7687 0.9099 0.018 Uiso 1 1 calc R . .
H6B_6 H 1.0624 0.7393 0.8103 0.018 Uiso 1 1 calc R . .
C1_7 C 0.76968(13) 1.01634(12) 0.86565(11) 0.0130(3) Uani 1 1 d . . .
H1_7 H 0.8123 1.0545 0.8248 0.016 Uiso 1 1 calc R . .
C2_7 C 0.67219(14) 1.04078(12) 0.83686(12) 0.0157(3) Uani 1 1 d . . .
H2A_7 H 0.6942 1.0142 0.7765 0.019 Uiso 1 1 calc R . .
H2B_7 H 0.6225 1.0106 0.8788 0.019 Uiso 1 1 calc R . .
C3_7 C 0.61692(14) 1.15028(13) 0.83597(12) 0.0180(4) Uani 1 1 d . . .
H3A_7 H 0.6646 1.1796 0.7901 0.022 Uiso 1 1 calc R . .
H3B_7 H 0.5528 1.1646 0.8198 0.022 Uiso 1 1 calc R . .
C4_7 C 0.58594(14) 1.19516(13) 0.92669(13) 0.0180(4) Uani 1 1 d . . .
H4A_7 H 0.5310 1.1724 0.9710 0.022 Uiso 1 1 calc R . .
H4B_7 H 0.5557 1.2664 0.9225 0.022 Uiso 1 1 calc R . .
C5_7 C 0.68080(14) 1.16841(13) 0.95827(13) 0.0184(4) Uani 1 1 d . . .
H5A_7 H 0.6573 1.1945 1.0191 0.022 Uiso 1 1 calc R . .
H5B_7 H 0.7321 1.1979 0.9180 0.022 Uiso 1 1 calc R . .
C6_7 C 0.73438(14) 1.05827(12) 0.95920(12) 0.0152(3) Uani 1 1 d . . .
H6A_7 H 0.6844 1.0290 1.0022 0.018 Uiso 1 1 calc R . .
H6B_7 H 0.7965 1.0423 0.9787 0.018 Uiso 1 1 calc R . .
P2 P 0.86938(3) 0.82244(3) 0.56495(3) 0.01134(8) Uani 1 1 d . . .
C1_8 C 0.82052(13) 0.72770(12) 0.55049(11) 0.0133(3) Uani 1 1 d . . .
H1_8 H 0.7515 0.7393 0.6001 0.016 Uiso 1 1 calc R . .
C2_8 C 0.89067(14) 0.62600(12) 0.56806(12) 0.0147(3) Uani 1 1 d . . .
H2A_8 H 0.9591 0.6073 0.5187 0.018 Uiso 1 1 calc R . .
H2B_8 H 0.9048 0.6265 0.6241 0.018 Uiso 1 1 calc R . .
C3_8 C 0.83705(14) 0.55186(13) 0.57567(12) 0.0176(4) Uani 1 1 d . . .
H3A_8 H 0.8844 0.4867 0.5853 0.021 Uiso 1 1 calc R . .
H3B_8 H 0.7712 0.5678 0.6279 0.021 Uiso 1 1 calc R . .
C4_8 C 0.81101(16) 0.55090(14) 0.49138(13) 0.0219(4) Uani 1 1 d . . .
H4A_8 H 0.8773 0.5282 0.4402 0.026 Uiso 1 1 calc R . .
H4B_8 H 0.7728 0.5052 0.4994 0.026 Uiso 1 1 calc R . .
C5_8 C 0.74315(15) 0.65169(14) 0.47144(13) 0.0208(4) Uani 1 1 d . . .
H5A_8 H 0.6734 0.6707 0.5192 0.025 Uiso 1 1 calc R . .
H5B_8 H 0.7316 0.6500 0.4144 0.025 Uiso 1 1 calc R . .
C6_8 C 0.79486(15) 0.72767(13) 0.46499(12) 0.0174(4) Uani 1 1 d . . .
H6A_8 H 0.7464 0.7926 0.4562 0.021 Uiso 1 1 calc R . .
H6B_8 H 0.8606 0.7132 0.4128 0.021 Uiso 1 1 calc R . .
C1_9 C 0.78314(14) 0.94015(13) 0.53580(12) 0.0179(4) Uani 1 1 d . . .
H1_9 H 0.7998 0.9896 0.5592 0.021 Uiso 1 1 calc R . .
C2_9 C 0.66711(15) 0.95610(14) 0.59039(13) 0.0229(4) Uani 1 1 d . . .
H2A_9 H 0.6427 0.9127 0.5681 0.027 Uiso 1 1 calc R . .
H2B_9 H 0.6601 0.9399 0.6537 0.027 Uiso 1 1 calc R . .
C3_9 C 0.59833(18) 1.06118(16) 0.58340(15) 0.0346(5) Uani 1 1 d . . .
H3A_9 H 0.5234 1.0695 0.6172 0.042 Uiso 1 1 calc R . .
H3B_9 H 0.6189 1.1042 0.6103 0.042 Uiso 1 1 calc R . .
C4_9 C 0.61029(17) 1.08968(17) 0.48687(15) 0.0324(5) Uani 1 1 d . . .
H4A_9 H 0.5683 1.1589 0.4839 0.039 Uiso 1 1 calc R . .
H4B_9 H 0.5825 1.0514 0.4619 0.039 Uiso 1 1 calc R . .
C5_9 C 0.72618(16) 1.07235(14) 0.43086(13) 0.0235(4) Uani 1 1 d . . .
H5A_9 H 0.7510 1.1168 0.4512 0.028 Uiso 1 1 calc R . .
H5B_9 H 0.7318 1.0874 0.3676 0.028 Uiso 1 1 calc R . .
C6_9 C 0.79778(15) 0.96751(14) 0.43766(12) 0.0197(4) Uani 1 1 d . . .
H6A_9 H 0.7798 0.9232 0.4098 0.024 Uiso 1 1 calc R . .
H6B_9 H 0.8725 0.9610 0.4052 0.024 Uiso 1 1 calc R . .
C1_10 C 1.00398(13) 0.80645(12) 0.48405(11) 0.0132(3) Uani 1 1 d . . .
H1_10 H 1.0092 0.8726 0.4734 0.016 Uiso 1 1 calc R . .
C2_10 C 1.02979(14) 0.76624(13) 0.39142(11) 0.0159(3) Uani 1 1 d . . .
H2A_10 H 0.9761 0.8071 0.3646 0.019 Uiso 1 1 calc R . .
H2B_10 H 1.0272 0.6999 0.3979 0.019 Uiso 1 1 calc R . .
C3_10 C 1.14004(14) 0.76430(13) 0.32932(12) 0.0173(4) Uani 1 1 d . . .
H3A_10 H 1.1565 0.7343 0.2717 0.021 Uiso 1 1 calc R . .
H3B_10 H 1.1399 0.8314 0.3172 0.021 Uiso 1 1 calc R . .
C4_10 C 1.22518(15) 0.70776(14) 0.37040(13) 0.0200(4) Uani 1 1 d . . .
H4A_10 H 1.2313 0.6388 0.3759 0.024 Uiso 1 1 calc R . .
H4B_10 H 1.2941 0.7119 0.3308 0.024 Uiso 1 1 calc R . .
C5_10 C 1.19860(14) 0.74784(14) 0.46214(13) 0.0204(4) Uani 1 1 d . . .
H5A_10 H 1.1988 0.8150 0.4559 0.024 Uiso 1 1 calc R . .
H5B_10 H 1.2532 0.7085 0.4886 0.024 Uiso 1 1 calc R . .
C6_10 C 1.09043(14) 0.74669(13) 0.52405(12) 0.0164(3) Uani 1 1 d . . .
H6A_10 H 1.0745 0.7738 0.5829 0.020 Uiso 1 1 calc R . .
H6B_10 H 1.0914 0.6791 0.5331 0.020 Uiso 1 1 calc R . .
C1_11 C 0.5231(2) 0.6513(2) 0.33934(18) 0.0444(6) Uani 1 1 d . . .
H1A_11 H 0.5176 0.6574 0.2795 0.067 Uiso 1 1 calc R . .
H1B_11 H 0.5939 0.6480 0.3347 0.067 Uiso 1 1 calc R . .
H1C_11 H 0.4702 0.7076 0.3754 0.067 Uiso 1 1 calc R . .
C2_11 C 0.50396(18) 0.55950(18) 0.38342(16) 0.0351(5) Uani 1 1 d . . .
H2A_11 H 0.4336 0.5620 0.3855 0.042 Uiso 1 1 calc R . .
H2B_11 H 0.5576 0.5030 0.3466 0.042 Uiso 1 1 calc R . .
C3_11 C 0.50899(19) 0.54579(18) 0.47753(16) 0.0349(5) Uani 1 1 d . . .
H3A_11 H 0.5791 0.5441 0.4753 0.042 Uiso 1 1 calc R . .
H3B_11 H 0.4551 0.6022 0.5143 0.042 Uiso 1 1 calc R . .

loop_
_atom_site_aniso_label
_atom_site_aniso_U_11
_atom_site_aniso_U_22
_atom_site_aniso_U_33
_atom_site_aniso_U_23
_atom_site_aniso_U_13
_atom_site_aniso_U_12
Pt1 0.01061(4) 0.00828(4) 0.00943(4) 0.00002(2) -0.00332(3) -0.00388(3)
Cl1 0.0243(2) 0.01432(19) 0.0145(2) 0.00299(15) -0.00696(16) -0.01185(16)
B1 0.0143(9) 0.0134(9) 0.0105(9) 0.0005(7) -0.0045(7) -0.0054(7)
C2 0.0133(8) 0.0121(7) 0.0114(8) -0.0006(6) -0.0038(6) -0.0047(6)
C3 0.0123(8) 0.0123(8) 0.0106(8) -0.0006(6) -0.0035(6) -0.0039(6)
C4 0.0116(8) 0.0134(8) 0.0102(8) -0.0018(6) -0.0025(6) -0.0050(6)
C5 0.0128(8) 0.0129(8) 0.0114(8) -0.0008(6) -0.0042(6) -0.0045(6)
C1_1 0.0137(8) 0.0097(7) 0.0160(8) -0.0013(6) -0.0054(7) -0.0041(6)
C2_1 0.0166(8) 0.0183(8) 0.0151(9) -0.0007(7) -0.0060(7) -0.0055(7)
C3_1 0.0133(8) 0.0232(9) 0.0212(10) -0.0029(7) -0.0019(7) -0.0057(7)
C4_1 0.0125(8) 0.0179(9) 0.0304(11) -0.0006(8) -0.0100(8) -0.0024(7)
C5_1 0.0218(9) 0.0190(9) 0.0237(10) 0.0059(7) -0.0141(8) -0.0077(7)
C6_1 0.0173(8) 0.0149(8) 0.0170(9) 0.0032(7) -0.0066(7) -0.0060(7)
C1_2 0.0129(8) 0.0117(8) 0.0176(9) 0.0004(6) -0.0081(7) -0.0056(6)
C2_2 0.0143(8) 0.0169(8) 0.0201(9) 0.0039(7) -0.0064(7) -0.0059(7)
C3_2 0.0207(9) 0.0207(9) 0.0267(10) 0.0113(8) -0.0124(8) -0.0122(8)
C4_2 0.0260(10) 0.0123(8) 0.0335(11) 0.0064(7) -0.0203(9) -0.0082(7)
C5_2 0.0200(9) 0.0139(8) 0.0268(10) -0.0043(7) -0.0136(8) -0.0013(7)
C6_2 0.0173(9) 0.0162(8) 0.0179(9) -0.0002(7) -0.0083(7) -0.0057(7)
C1_3 0.0132(8) 0.0126(8) 0.0129(8) 0.0021(6) -0.0058(6) -0.0056(6)
C2_3 0.0160(8) 0.0145(8) 0.0180(9) -0.0014(7) -0.0032(7) -0.0062(7)
C3_3 0.0137(8) 0.0223(9) 0.0249(10) -0.0015(8) -0.0005(7) -0.0077(7)
C4_3 0.0191(9) 0.0246(10) 0.0263(10) 0.0007(8) -0.0040(8) -0.0149(8)
C5_3 0.0221(9) 0.0180(9) 0.0220(9) -0.0020(7) -0.0062(8) -0.0112(7)
C6_3 0.0157(8) 0.0158(8) 0.0172(9) -0.0015(7) -0.0036(7) -0.0067(7)
C1_4 0.0102(8) 0.0137(8) 0.0134(8) 0.0026(6) -0.0024(6) -0.0049(6)
C2_4 0.0159(8) 0.0204(9) 0.0177(9) 0.0013(7) -0.0061(7) -0.0078(7)
C3_4 0.0180(9) 0.0298(10) 0.0243(10) 0.0070(8) -0.0119(8) -0.0102(8)
C4_4 0.0127(8) 0.0243(10) 0.0292(11) 0.0103(8) -0.0079(8) -0.0041(7)
C5_4 0.0161(9) 0.0153(8) 0.0271(10) 0.0023(7) -0.0031(8) -0.0020(7)
C6_4 0.0165(8) 0.0151(8) 0.0208(9) 0.0009(7) -0.0065(7) -0.0062(7)
P1 0.01126(19) 0.01009(19) 0.0109(2) -0.00055(15) -0.00390(16) -0.00407(16)
C1_5 0.0127(8) 0.0131(8) 0.0124(8) 0.0010(6) -0.0048(6) -0.0049(6)
C2_5 0.0133(8) 0.0158(8) 0.0149(8) 0.0010(6) -0.0055(7) -0.0057(7)
C3_5 0.0138(8) 0.0185(9) 0.0217(9) 0.0029(7) -0.0050(7) -0.0075(7)
C4_5 0.0190(9) 0.0233(9) 0.0182(9) 0.0064(7) -0.0048(7) -0.0080(8)
C5_5 0.0205(9) 0.0236(9) 0.0149(9) 0.0054(7) -0.0084(7) -0.0085(8)
C6_5 0.0171(8) 0.0184(8) 0.0135(8) 0.0013(7) -0.0062(7) -0.0080(7)
C1_6 0.0110(8) 0.0136(8) 0.0144(8) -0.0005(6) -0.0045(6) -0.0048(6)
C2_6 0.0156(8) 0.0153(8) 0.0189(9) -0.0019(7) -0.0056(7) -0.0072(7)
C3_6 0.0182(9) 0.0204(9) 0.0199(9) -0.0002(7) -0.0069(7) -0.0113(7)
C4_6 0.0150(8) 0.0239(9) 0.0215(9) 0.0019(7) -0.0068(7) -0.0106(7)
C5_6 0.0134(8) 0.0181(9) 0.0217(9) 0.0007(7) -0.0049(7) -0.0045(7)
C6_6 0.0139(8) 0.0134(8) 0.0199(9) -0.0009(7) -0.0062(7) -0.0050(7)
C1_7 0.0134(8) 0.0105(7) 0.0141(8) -0.0017(6) -0.0037(6) -0.0034(6)
C2_7 0.0155(8) 0.0150(8) 0.0174(9) -0.0019(7) -0.0074(7) -0.0037(7)
C3_7 0.0164(8) 0.0167(8) 0.0202(9) 0.0006(7) -0.0083(7) -0.0028(7)
C4_7 0.0161(8) 0.0126(8) 0.0230(10) -0.0014(7) -0.0065(7) -0.0019(7)
C5_7 0.0169(9) 0.0147(8) 0.0227(9) -0.0061(7) -0.0062(7) -0.0030(7)
C6_7 0.0146(8) 0.0143(8) 0.0163(9) -0.0035(7) -0.0059(7) -0.0026(7)
P2 0.0134(2) 0.01060(19) 0.0106(2) 0.00014(15) -0.00406(16) -0.00470(16)
C1_8 0.0145(8) 0.0137(8) 0.0120(8) -0.0015(6) -0.0034(6) -0.0058(6)
C2_8 0.0166(8) 0.0142(8) 0.0137(8) -0.0013(6) -0.0042(7) -0.0061(7)
C3_8 0.0203(9) 0.0134(8) 0.0186(9) -0.0015(7) -0.0042(7) -0.0070(7)
C4_8 0.0269(10) 0.0201(9) 0.0227(10) -0.0042(7) -0.0078(8) -0.0118(8)
C5_8 0.0242(10) 0.0238(9) 0.0223(10) -0.0008(8) -0.0109(8) -0.0137(8)
C6_8 0.0216(9) 0.0187(9) 0.0172(9) 0.0017(7) -0.0102(7) -0.0099(7)
C1_9 0.0193(9) 0.0141(8) 0.0184(9) 0.0026(7) -0.0068(7) -0.0038(7)
C2_9 0.0189(9) 0.0211(9) 0.0197(10) 0.0050(7) -0.0038(8) -0.0011(7)
C3_9 0.0284(11) 0.0294(11) 0.0276(12) 0.0056(9) -0.0049(9) 0.0047(9)
C4_9 0.0267(11) 0.0306(11) 0.0285(11) 0.0096(9) -0.0110(9) 0.0017(9)
C5_9 0.0289(10) 0.0193(9) 0.0219(10) 0.0075(8) -0.0127(8) -0.0061(8)
C6_9 0.0228(9) 0.0202(9) 0.0179(9) 0.0026(7) -0.0084(7) -0.0086(7)
C1_10 0.0142(8) 0.0138(8) 0.0118(8) 0.0002(6) -0.0030(6) -0.0062(6)
C2_10 0.0182(9) 0.0170(8) 0.0127(8) -0.0012(7) -0.0034(7) -0.0079(7)
C3_10 0.0197(9) 0.0167(8) 0.0139(8) -0.0007(7) -0.0012(7) -0.0084(7)
C4_10 0.0176(9) 0.0195(9) 0.0194(9) -0.0017(7) -0.0015(7) -0.0062(7)
C5_10 0.0157(9) 0.0246(9) 0.0204(9) -0.0020(7) -0.0057(7) -0.0061(7)
C6_10 0.0156(8) 0.0177(8) 0.0145(9) -0.0003(7) -0.0052(7) -0.0039(7)
C1_11 0.0413(14) 0.0515(16) 0.0462(15) 0.0131(12) -0.0199(12) -0.0216(12)
C2_11 0.0250(11) 0.0406(13) 0.0371(13) 0.0042(10) -0.0116(10) -0.0085(10)
C3_11 0.0283(11) 0.0397(13) 0.0381(13) 0.0022(10) -0.0121(10) -0.0128(10)

loop_
_atom_type_symbol
_atom_type_description
_atom_type_scat_dispersion_real
_atom_type_scat_dispersion_imag
_atom_type_scat_source
C C 0.0033 0.0016 'International Tables Vol C Tables 4.2.6.8 and 6.1.1.4'
H H 0.0000 0.0000 'International Tables Vol C Tables 4.2.6.8 and 6.1.1.4'
B B 0.0013 0.0007 'International Tables Vol C Tables 4.2.6.8 and 6.1.1.4'
P P 0.1023 0.0942 'International Tables Vol C Tables 4.2.6.8 and 6.1.1.4'
Cl Cl 0.1484 0.1585 'International Tables Vol C Tables 4.2.6.8 and 6.1.1.4'
Pt Pt -1.7033 8.3905 'International Tables Vol C Tables 4.2.6.8 and 6.1.1.4'

loop_
_geom_angle_atom_site_label_1
_geom_angle_atom_site_label_2
_geom_angle_atom_site_label_3
_geom_angle
_geom_angle_site_symmetry_1
_geom_angle_site_symmetry_3
_geom_angle_publ_flag
B1 Pt1 P1 94.59(6) . . ?
B1 Pt1 P2 96.43(6) . . ?
P1 Pt1 P2 168.496(15) . . ?
B1 Pt1 Cl1 176.80(6) . . ?
P1 Pt1 Cl1 84.800(15) . . ?
P2 Pt1 Cl1 84.372(15) . . ?
C2 B1 C5 101.31(13) . . ?
C2 B1 Pt1 127.26(12) . . ?
C5 B1 Pt1 131.37(13) . . ?
C3 C2 C1_1 123.00(15) . . ?
C3 C2 B1 107.70(14) . . ?
C1_1 C2 B1 129.31(14) . . ?
C2 C3 C1_2 125.74(15) . . ?
C2 C3 C4 111.86(14) . . ?
C1_2 C3 C4 122.39(14) . . ?
C5 C4 C1_3 126.36(15) . . ?
C5 C4 C3 111.26(14) . . ?
C1_3 C4 C3 122.37(14) . . ?
C4 C5 C1_4 123.58(15) . . ?
C4 C5 B1 107.77(14) . . ?
C1_4 C5 B1 128.61(14) . . ?
C2_1 C1_1 C6_1 117.54(16) . . ?
C2_1 C1_1 C2 120.75(15) . . ?
C6_1 C1_1 C2 121.72(15) . . ?
C3_1 C2_1 C1_1 121.68(17) . . ?
C3_1 C2_1 H2_1 119.2 . . ?
C1_1 C2_1 H2_1 119.2 . . ?
C4_1 C3_1 C2_1 120.04(17) . . ?
C4_1 C3_1 H3_1 120.0 . . ?
C2_1 C3_1 H3_1 120.0 . . ?
C5_1 C4_1 C3_1 119.28(17) . . ?
C5_1 C4_1 H4_1 120.4 . . ?
C3_1 C4_1 H4_1 120.4 . . ?
C4_1 C5_1 C6_1 120.61(17) . . ?
C4_1 C5_1 H5_1 119.7 . . ?
C6_1 C5_1 H5_1 119.7 . . ?
C5_1 C6_1 C1_1 120.82(17) . . ?
C5_1 C6_1 H6_1 119.6 . . ?
C1_1 C6_1 H6_1 119.6 . . ?
C2_2 C1_2 C6_2 118.65(16) . . ?
C2_2 C1_2 C3 121.22(15) . . ?
C6_2 C1_2 C3 120.13(15) . . ?
C1_2 C2_2 C3_2 120.70(17) . . ?
C1_2 C2_2 H2_2 119.7 . . ?
C3_2 C2_2 H2_2 119.7 . . ?
C4_2 C3_2 C2_2 120.01(18) . . ?
C4_2 C3_2 H3_2 120.0 . . ?
C2_2 C3_2 H3_2 120.0 . . ?
C3_2 C4_2 C5_2 119.93(17) . . ?
C3_2 C4_2 H4_2 120.0 . . ?
C5_2 C4_2 H4_2 120.0 . . ?
C4_2 C5_2 C6_2 120.26(17) . . ?
C4_2 C5_2 H5_2 119.9 . . ?
C6_2 C5_2 H5_2 119.9 . . ?
C5_2 C6_2 C1_2 120.43(17) . . ?
C5_2 C6_2 H6_2 119.8 . . ?
C1_2 C6_2 H6_2 119.8 . . ?
C2_3 C1_3 C6_3 118.25(15) . . ?
C2_3 C1_3 C4 120.08(15) . . ?
C6_3 C1_3 C4 121.65(15) . . ?
C3_3 C2_3 C1_3 121.25(16) . . ?
C3_3 C2_3 H2_3 119.4 . . ?
C1_3 C2_3 H2_3 119.4 . . ?
C2_3 C3_3 C4_3 120.10(17) . . ?
C2_3 C3_3 H3_3 120.0 . . ?
C4_3 C3_3 H3_3 120.0 . . ?
C3_3 C4_3 C5_3 119.34(16) . . ?
C3_3 C4_3 H4_3 120.3 . . ?
C5_3 C4_3 H4_3 120.3 . . ?
C6_3 C5_3 C4_3 120.43(17) . . ?
C6_3 C5_3 H5_3 119.8 . . ?
C4_3 C5_3 H5_3 119.8 . . ?
C5_3 C6_3 C1_3 120.60(17) . . ?
C5_3 C6_3 H6_3 119.7 . . ?
C1_3 C6_3 H6_3 119.7 . . ?
C6_4 C1_4 C2_4 117.80(16) . . ?
C6_4 C1_4 C5 120.31(15) . . ?
C2_4 C1_4 C5 121.89(15) . . ?
C3_4 C2_4 C1_4 120.89(17) . . ?
C3_4 C2_4 H2_4 119.6 . . ?
C1_4 C2_4 H2_4 119.6 . . ?
C2_4 C3_4 C4_4 120.30(18) . . ?
C2_4 C3_4 H3_4 119.9 . . ?
C4_4 C3_4 H3_4 119.9 . . ?
C5_4 C4_4 C3_4 119.45(17) . . ?
C5_4 C4_4 H4_4 120.3 . . ?
C3_4 C4_4 H4_4 120.3 . . ?
C4_4 C5_4 C6_4 120.06(18) . . ?
C4_4 C5_4 H5_4 120.0 . . ?
C6_4 C5_4 H5_4 120.0 . . ?
C5_4 C6_4 C1_4 121.48(17) . . ?
C5_4 C6_4 H6_4 119.3 . . ?
C1_4 C6_4 H6_4 119.3 . . ?
C1_5 P1 C1_7 111.10(8) . . ?
C1_5 P1 C1_6 106.17(8) . . ?
C1_7 P1 C1_6 104.98(8) . . ?
C1_5 P1 Pt1 117.97(5) . . ?
C1_7 P1 Pt1 107.86(6) . . ?
C1_6 P1 Pt1 107.94(6) . . ?
C2_5 C1_5 C6_5 109.27(14) . . ?
C2_5 C1_5 P1 113.13(11) . . ?
C6_5 C1_5 P1 118.60(12) . . ?
C2_5 C1_5 H1_5 104.8 . . ?
C6_5 C1_5 H1_5 104.8 . . ?
P1 C1_5 H1_5 104.8 . . ?
C3_5 C2_5 C1_5 110.29(14) . . ?
C3_5 C2_5 H2A_5 109.6 . . ?
C1_5 C2_5 H2A_5 109.6 . . ?
C3_5 C2_5 H2B_5 109.6 . . ?
C1_5 C2_5 H2B_5 109.6 . . ?
H2A_5 C2_5 H2B_5 108.1 . . ?
C4_5 C3_5 C2_5 111.31(15) . . ?
C4_5 C3_5 H3A_5 109.4 . . ?
C2_5 C3_5 H3A_5 109.4 . . ?
C4_5 C3_5 H3B_5 109.4 . . ?
C2_5 C3_5 H3B_5 109.4 . . ?
H3A_5 C3_5 H3B_5 108.0 . . ?
C3_5 C4_5 C5_5 111.02(15) . . ?
C3_5 C4_5 H4A_5 109.4 . . ?
C5_5 C4_5 H4A_5 109.4 . . ?
C3_5 C4_5 H4B_5 109.4 . . ?
C5_5 C4_5 H4B_5 109.4 . . ?
H4A_5 C4_5 H4B_5 108.0 . . ?
C4_5 C5_5 C6_5 111.70(15) . . ?
C4_5 C5_5 H5A_5 109.3 . . ?
C6_5 C5_5 H5A_5 109.3 . . ?
C4_5 C5_5 H5B_5 109.3 . . ?
C6_5 C5_5 H5B_5 109.3 . . ?
H5A_5 C5_5 H5B_5 107.9 . . ?
C5_5 C6_5 C1_5 110.33(14) . . ?
C5_5 C6_5 H6A_5 109.6 . . ?
C1_5 C6_5 H6A_5 109.6 . . ?
C5_5 C6_5 H6B_5 109.6 . . ?
C1_5 C6_5 H6B_5 109.6 . . ?
H6A_5 C6_5 H6B_5 108.1 . . ?
C6_6 C1_6 C2_6 111.42(14) . . ?
C6_6 C1_6 P1 111.71(11) . . ?
C2_6 C1_6 P1 118.16(12) . . ?
C6_6 C1_6 H1_6 104.7 . . ?
C2_6 C1_6 H1_6 104.7 . . ?
P1 C1_6 H1_6 104.7 . . ?
C3_6 C2_6 C1_6 109.92(14) . . ?
C3_6 C2_6 H2A_6 109.7 . . ?
C1_6 C2_6 H2A_6 109.7 . . ?
C3_6 C2_6 H2B_6 109.7 . . ?
C1_6 C2_6 H2B_6 109.7 . . ?
H2A_6 C2_6 H2B_6 108.2 . . ?
C4_6 C3_6 C2_6 110.91(14) . . ?
C4_6 C3_6 H3A_6 109.5 . . ?
C2_6 C3_6 H3A_6 109.5 . . ?
C4_6 C3_6 H3B_6 109.5 . . ?
C2_6 C3_6 H3B_6 109.5 . . ?
H3A_6 C3_6 H3B_6 108.0 . . ?
C3_6 C4_6 C5_6 110.75(15) . . ?
C3_6 C4_6 H4A_6 109.5 . . ?
C5_6 C4_6 H4A_6 109.5 . . ?
C3_6 C4_6 H4B_6 109.5 . . ?
C5_6 C4_6 H4B_6 109.5 . . ?
H4A_6 C4_6 H4B_6 108.1 . . ?
C4_6 C5_6 C6_6 110.97(15) . . ?
C4_6 C5_6 H5A_6 109.4 . . ?
C6_6 C5_6 H5A_6 109.4 . . ?
C4_6 C5_6 H5B_6 109.4 . . ?
C6_6 C5_6 H5B_6 109.4 . . ?
H5A_6 C5_6 H5B_6 108.0 . . ?
C5_6 C6_6 C1_6 110.89(14) . . ?
C5_6 C6_6 H6A_6 109.5 . . ?
C1_6 C6_6 H6A_6 109.5 . . ?
C5_6 C6_6 H6B_6 109.5 . . ?
C1_6 C6_6 H6B_6 109.5 . . ?
H6A_6 C6_6 H6B_6 108.0 . . ?
C6_7 C1_7 C2_7 108.95(14) . . ?
C6_7 C1_7 P1 117.54(12) . . ?
C2_7 C1_7 P1 113.40(11) . . ?
C6_7 C1_7 H1_7 105.3 . . ?
C2_7 C1_7 H1_7 105.3 . . ?
P1 C1_7 H1_7 105.3 . . ?
C3_7 C2_7 C1_7 110.42(14) . . ?
C3_7 C2_7 H2A_7 109.6 . . ?
C1_7 C2_7 H2A_7 109.6 . . ?
C3_7 C2_7 H2B_7 109.6 . . ?
C1_7 C2_7 H2B_7 109.6 . . ?
H2A_7 C2_7 H2B_7 108.1 . . ?
C4_7 C3_7 C2_7 111.46(15) . . ?
C4_7 C3_7 H3A_7 109.3 . . ?
C2_7 C3_7 H3A_7 109.3 . . ?
C4_7 C3_7 H3B_7 109.3 . . ?
C2_7 C3_7 H3B_7 109.3 . . ?
H3A_7 C3_7 H3B_7 108.0 . . ?
C3_7 C4_7 C5_7 111.44(15) . . ?
C3_7 C4_7 H4A_7 109.3 . . ?
C5_7 C4_7 H4A_7 109.3 . . ?
C3_7 C4_7 H4B_7 109.3 . . ?
C5_7 C4_7 H4B_7 109.3 . . ?
H4A_7 C4_7 H4B_7 108.0 . . ?
C4_7 C5_7 C6_7 110.68(14) . . ?
C4_7 C5_7 H5A_7 109.5 . . ?
C6_7 C5_7 H5A_7 109.5 . . ?
C4_7 C5_7 H5B_7 109.5 . . ?
C6_7 C5_7 H5B_7 109.5 . . ?
H5A_7 C5_7 H5B_7 108.1 . . ?
C5_7 C6_7 C1_7 110.23(14) . . ?
C5_7 C6_7 H6A_7 109.6 . . ?
C1_7 C6_7 H6A_7 109.6 . . ?
C5_7 C6_7 H6B_7 109.6 . . ?
C1_7 C6_7 H6B_7 109.6 . . ?
H6A_7 C6_7 H6B_7 108.1 . . ?
C1_9 P2 C1_8 107.43(8) . . ?
C1_9 P2 C1_10 105.25(8) . . ?
C1_8 P2 C1_10 111.43(8) . . ?
C1_9 P2 Pt1 106.20(6) . . ?
C1_8 P2 Pt1 115.24(6) . . ?
C1_10 P2 Pt1 110.61(6) . . ?
C2_8 C1_8 C6_8 110.26(14) . . ?
C2_8 C1_8 P2 111.66(11) . . ?
C6_8 C1_8 P2 119.04(12) . . ?
C2_8 C1_8 H1_8 104.8 . . ?
C6_8 C1_8 H1_8 104.8 . . ?
P2 C1_8 H1_8 104.8 . . ?
C3_8 C2_8 C1_8 110.80(14) . . ?
C3_8 C2_8 H2A_8 109.5 . . ?
C1_8 C2_8 H2A_8 109.5 . . ?
C3_8 C2_8 H2B_8 109.5 . . ?
C1_8 C2_8 H2B_8 109.5 . . ?
H2A_8 C2_8 H2B_8 108.1 . . ?
C4_8 C3_8 C2_8 111.09(15) . . ?
C4_8 C3_8 H3A_8 109.4 . . ?
C2_8 C3_8 H3A_8 109.4 . . ?
C4_8 C3_8 H3B_8 109.4 . . ?
C2_8 C3_8 H3B_8 109.4 . . ?
H3A_8 C3_8 H3B_8 108.0 . . ?
C5_8 C4_8 C3_8 110.88(15) . . ?
C5_8 C4_8 H4A_8 109.5 . . ?
C3_8 C4_8 H4A_8 109.5 . . ?
C5_8 C4_8 H4B_8 109.5 . . ?
C3_8 C4_8 H4B_8 109.5 . . ?
H4A_8 C4_8 H4B_8 108.1 . . ?
C4_8 C5_8 C6_8 111.99(15) . . ?
C4_8 C5_8 H5A_8 109.2 . . ?
C6_8 C5_8 H5A_8 109.2 . . ?
C4_8 C5_8 H5B_8 109.2 . . ?
C6_8 C5_8 H5B_8 109.2 . . ?
H5A_8 C5_8 H5B_8 107.9 . . ?
C5_8 C6_8 C1_8 110.62(14) . . ?
C5_8 C6_8 H6A_8 109.5 . . ?
C1_8 C6_8 H6A_8 109.5 . . ?
C5_8 C6_8 H6B_8 109.5 . . ?
C1_8 C6_8 H6B_8 109.5 . . ?
H6A_8 C6_8 H6B_8 108.1 . . ?
C6_9 C1_9 C2_9 111.61(15) . . ?
C6_9 C1_9 P2 119.87(13) . . ?
C2_9 C1_9 P2 110.36(12) . . ?
C6_9 C1_9 H1_9 104.5 . . ?
C2_9 C1_9 H1_9 104.5 . . ?
P2 C1_9 H1_9 104.5 . . ?
C3_9 C2_9 C1_9 110.65(17) . . ?
C3_9 C2_9 H2A_9 109.5 . . ?
C1_9 C2_9 H2A_9 109.5 . . ?
C3_9 C2_9 H2B_9 109.5 . . ?
C1_9 C2_9 H2B_9 109.5 . . ?
H2A_9 C2_9 H2B_9 108.1 . . ?
C4_9 C3_9 C2_9 110.98(18) . . ?
C4_9 C3_9 H3A_9 109.4 . . ?
C2_9 C3_9 H3A_9 109.4 . . ?
C4_9 C3_9 H3B_9 109.4 . . ?
C2_9 C3_9 H3B_9 109.4 . . ?
H3A_9 C3_9 H3B_9 108.0 . . ?
C3_9 C4_9 C5_9 111.17(18) . . ?
C3_9 C4_9 H4A_9 109.4 . . ?
C5_9 C4_9 H4A_9 109.4 . . ?
C3_9 C4_9 H4B_9 109.4 . . ?
C5_9 C4_9 H4B_9 109.4 . . ?
H4A_9 C4_9 H4B_9 108.0 . . ?
C4_9 C5_9 C6_9 112.36(16) . . ?
C4_9 C5_9 H5A_9 109.1 . . ?
C6_9 C5_9 H5A_9 109.1 . . ?
C4_9 C5_9 H5B_9 109.1 . . ?
C6_9 C5_9 H5B_9 109.1 . . ?
H5A_9 C5_9 H5B_9 107.9 . . ?
C1_9 C6_9 C5_9 109.88(15) . . ?
C1_9 C6_9 H6A_9 109.7 . . ?
C5_9 C6_9 H6A_9 109.7 . . ?
C1_9 C6_9 H6B_9 109.7 . . ?
C5_9 C6_9 H6B_9 109.7 . . ?
H6A_9 C6_9 H6B_9 108.2 . . ?
C6_10 C1_10 C2_10 109.77(14) . . ?
C6_10 C1_10 P2 111.77(12) . . ?
C2_10 C1_10 P2 116.62(12) . . ?
C6_10 C1_10 H1_10 106.0 . . ?
C2_10 C1_10 H1_10 106.0 . . ?
P2 C1_10 H1_10 106.0 . . ?
C1_10 C2_10 C3_10 110.97(14) . . ?
C1_10 C2_10 H2A_10 109.4 . . ?
C3_10 C2_10 H2A_10 109.4 . . ?
C1_10 C2_10 H2B_10 109.4 . . ?
C3_10 C2_10 H2B_10 109.4 . . ?
H2A_10 C2_10 H2B_10 108.0 . . ?
C4_10 C3_10 C2_10 111.64(15) . . ?
C4_10 C3_10 H3A_10 109.3 . . ?
C2_10 C3_10 H3A_10 109.3 . . ?
C4_10 C3_10 H3B_10 109.3 . . ?
C2_10 C3_10 H3B_10 109.3 . . ?
H3A_10 C3_10 H3B_10 108.0 . . ?
C5_10 C4_10 C3_10 110.77(15) . . ?
C5_10 C4_10 H4A_10 109.5 . . ?
C3_10 C4_10 H4A_10 109.5 . . ?
C5_10 C4_10 H4B_10 109.5 . . ?
C3_10 C4_10 H4B_10 109.5 . . ?
H4A_10 C4_10 H4B_10 108.1 . . ?
C4_10 C5_10 C6_10 110.98(15) . . ?
C4_10 C5_10 H5A_10 109.4 . . ?
C6_10 C5_10 H5A_10 109.4 . . ?
C4_10 C5_10 H5B_10 109.4 . . ?
C6_10 C5_10 H5B_10 109.4 . . ?
H5A_10 C5_10 H5B_10 108.0 . . ?
C5_10 C6_10 C1_10 110.64(15) . . ?
C5_10 C6_10 H6A_10 109.5 . . ?
C1_10 C6_10 H6A_10 109.5 . . ?
C5_10 C6_10 H6B_10 109.5 . . ?
C1_10 C6_10 H6B_10 109.5 . . ?
H6A_10 C6_10 H6B_10 108.1 . . ?
C2_11 C1_11 H1A_11 109.5 . . ?
C2_11 C1_11 H1B_11 109.5 . . ?
H1A_11 C1_11 H1B_11 109.5 . . ?
C2_11 C1_11 H1C_11 109.5 . . ?
H1A_11 C1_11 H1C_11 109.5 . . ?
H1B_11 C1_11 H1C_11 109.5 . . ?
C3_11 C2_11 C1_11 112.7(2) . . ?
C3_11 C2_11 H2A_11 109.0 . . ?
C1_11 C2_11 H2A_11 109.0 . . ?
C3_11 C2_11 H2B_11 109.0 . . ?
C1_11 C2_11 H2B_11 109.0 . . ?
H2A_11 C2_11 H2B_11 107.8 . . ?
C3_11 C3_11 C2_11 113.6(3) 2_666 . ?
C3_11 C3_11 H3A_11 108.8 2_666 . ?
C2_11 C3_11 H3A_11 108.8 . . ?
C3_11 C3_11 H3B_11 108.8 2_666 . ?
C2_11 C3_11 H3B_11 108.8 . . ?
H3A_11 C3_11 H3B_11 107.7 . . ?

loop_
_geom_bond_atom_site_label_1
_geom_bond_atom_site_label_2
_geom_bond_distance
_geom_bond_site_symmetry_2
_geom_bond_publ_flag
Pt1 B1 1.9860(19) . ?
Pt1 P1 2.3378(5) . ?
Pt1 P2 2.3454(5) . ?
Pt1 Cl1 2.5029(4) . ?
B1 C2 1.622(2) . ?
B1 C5 1.624(2) . ?
C2 C3 1.353(2) . ?
C2 C1_1 1.481(2) . ?
C3 C1_2 1.485(2) . ?
C3 C4 1.514(2) . ?
C4 C5 1.359(2) . ?
C4 C1_3 1.481(2) . ?
C5 C1_4 1.488(2) . ?
C1_1 C2_1 1.395(2) . ?
C1_1 C6_1 1.401(2) . ?
C2_1 C3_1 1.388(3) . ?
C2_1 H2_1 0.9500 . ?
C3_1 C4_1 1.388(3) . ?
C3_1 H3_1 0.9500 . ?
C4_1 C5_1 1.384(3) . ?
C4_1 H4_1 0.9500 . ?
C5_1 C6_1 1.392(3) . ?
C5_1 H5_1 0.9500 . ?
C6_1 H6_1 0.9500 . ?
C1_2 C2_2 1.392(2) . ?
C1_2 C6_2 1.399(2) . ?
C2_2 C3_2 1.393(3) . ?
C2_2 H2_2 0.9500 . ?
C3_2 C4_2 1.383(3) . ?
C3_2 H3_2 0.9500 . ?
C4_2 C5_2 1.384(3) . ?
C4_2 H4_2 0.9500 . ?
C5_2 C6_2 1.390(3) . ?
C5_2 H5_2 0.9500 . ?
C6_2 H6_2 0.9500 . ?
C1_3 C2_3 1.396(2) . ?
C1_3 C6_3 1.400(2) . ?
C2_3 C3_3 1.387(2) . ?
C2_3 H2_3 0.9500 . ?
C3_3 C4_3 1.390(3) . ?
C3_3 H3_3 0.9500 . ?
C4_3 C5_3 1.394(3) . ?
C4_3 H4_3 0.9500 . ?
C5_3 C6_3 1.389(2) . ?
C5_3 H5_3 0.9500 . ?
C6_3 H6_3 0.9500 . ?
C1_4 C6_4 1.394(2) . ?
C1_4 C2_4 1.399(2) . ?
C2_4 C3_4 1.389(3) . ?
C2_4 H2_4 0.9500 . ?
C3_4 C4_4 1.392(3) . ?
C3_4 H3_4 0.9500 . ?
C4_4 C5_4 1.383(3) . ?
C4_4 H4_4 0.9500 . ?
C5_4 C6_4 1.388(3) . ?
C5_4 H5_4 0.9500 . ?
C6_4 H6_4 0.9500 . ?
P1 C1_5 1.8594(17) . ?
P1 C1_7 1.8595(17) . ?
P1 C1_6 1.8644(17) . ?
C1_5 C2_5 1.535(2) . ?
C1_5 C6_5 1.539(2) . ?
C1_5 H1_5 1.0000 . ?
C2_5 C3_5 1.529(2) . ?
C2_5 H2A_5 0.9900 . ?
C2_5 H2B_5 0.9900 . ?
C3_5 C4_5 1.525(3) . ?
C3_5 H3A_5 0.9900 . ?
C3_5 H3B_5 0.9900 . ?
C4_5 C5_5 1.525(3) . ?
C4_5 H4A_5 0.9900 . ?
C4_5 H4B_5 0.9900 . ?
C5_5 C6_5 1.536(2) . ?
C5_5 H5A_5 0.9900 . ?
C5_5 H5B_5 0.9900 . ?
C6_5 H6A_5 0.9900 . ?
C6_5 H6B_5 0.9900 . ?
C1_6 C6_6 1.537(2) . ?
C1_6 C2_6 1.538(2) . ?
C1_6 H1_6 1.0000 . ?
C2_6 C3_6 1.534(2) . ?
C2_6 H2A_6 0.9900 . ?
C2_6 H2B_6 0.9900 . ?
C3_6 C4_6 1.523(3) . ?
C3_6 H3A_6 0.9900 . ?
C3_6 H3B_6 0.9900 . ?
C4_6 C5_6 1.527(3) . ?
C4_6 H4A_6 0.9900 . ?
C4_6 H4B_6 0.9900 . ?
C5_6 C6_6 1.532(2) . ?
C5_6 H5A_6 0.9900 . ?
C5_6 H5B_6 0.9900 . ?
C6_6 H6A_6 0.9900 . ?
C6_6 H6B_6 0.9900 . ?
C1_7 C6_7 1.536(2) . ?
C1_7 C2_7 1.539(2) . ?
C1_7 H1_7 1.0000 . ?
C2_7 C3_7 1.528(2) . ?
C2_7 H2A_7 0.9900 . ?
C2_7 H2B_7 0.9900 . ?
C3_7 C4_7 1.525(3) . ?
C3_7 H3A_7 0.9900 . ?
C3_7 H3B_7 0.9900 . ?
C4_7 C5_7 1.526(3) . ?
C4_7 H4A_7 0.9900 . ?
C4_7 H4B_7 0.9900 . ?
C5_7 C6_7 1.533(2) . ?
C5_7 H5A_7 0.9900 . ?
C5_7 H5B_7 0.9900 . ?
C6_7 H6A_7 0.9900 . ?
C6_7 H6B_7 0.9900 . ?
P2 C1_9 1.8538(18) . ?
P2 C1_8 1.8571(17) . ?
P2 C1_10 1.8605(17) . ?
C1_8 C2_8 1.537(2) . ?
C1_8 C6_8 1.540(2) . ?
C1_8 H1_8 1.0000 . ?
C2_8 C3_8 1.530(2) . ?
C2_8 H2A_8 0.9900 . ?
C2_8 H2B_8 0.9900 . ?
C3_8 C4_8 1.528(3) . ?
C3_8 H3A_8 0.9900 . ?
C3_8 H3B_8 0.9900 . ?
C4_8 C5_8 1.527(3) . ?
C4_8 H4A_8 0.9900 . ?
C4_8 H4B_8 0.9900 . ?
C5_8 C6_8 1.538(2) . ?
C5_8 H5A_8 0.9900 . ?
C5_8 H5B_8 0.9900 . ?
C6_8 H6A_8 0.9900 . ?
C6_8 H6B_8 0.9900 . ?
C1_9 C6_9 1.531(3) . ?
C1_9 C2_9 1.532(3) . ?
C1_9 H1_9 1.0000 . ?
C2_9 C3_9 1.528(3) . ?
C2_9 H2A_9 0.9900 . ?
C2_9 H2B_9 0.9900 . ?
C3_9 C4_9 1.515(3) . ?
C3_9 H3A_9 0.9900 . ?
C3_9 H3B_9 0.9900 . ?
C4_9 C5_9 1.532(3) . ?
C4_9 H4A_9 0.9900 . ?
C4_9 H4B_9 0.9900 . ?
C5_9 C6_9 1.538(3) . ?
C5_9 H5A_9 0.9900 . ?
C5_9 H5B_9 0.9900 . ?
C6_9 H6A_9 0.9900 . ?
C6_9 H6B_9 0.9900 . ?
C1_10 C6_10 1.539(2) . ?
C1_10 C2_10 1.539(2) . ?
C1_10 H1_10 1.0000 . ?
C2_10 C3_10 1.539(2) . ?
C2_10 H2A_10 0.9900 . ?
C2_10 H2B_10 0.9900 . ?
C3_10 C4_10 1.525(3) . ?
C3_10 H3A_10 0.9900 . ?
C3_10 H3B_10 0.9900 . ?
C4_10 C5_10 1.523(3) . ?
C4_10 H4A_10 0.9900 . ?
C4_10 H4B_10 0.9900 . ?
C5_10 C6_10 1.528(2) . ?
C5_10 H5A_10 0.9900 . ?
C5_10 H5B_10 0.9900 . ?
C6_10 H6A_10 0.9900 . ?
C6_10 H6B_10 0.9900 . ?
C1_11 C2_11 1.523(3) . ?
C1_11 H1A_11 0.9800 . ?
C1_11 H1B_11 0.9800 . ?
C1_11 H1C_11 0.9800 . ?
C2_11 C3_11 1.519(3) . ?
C2_11 H2A_11 0.9900 . ?
C2_11 H2B_11 0.9900 . ?
C3_11 C3_11 1.519(5) 2_666 ?
C3_11 H3A_11 0.9900 . ?
C3_11 H3B_11 0.9900 . ?

loop_
_geom_torsion_atom_site_label_1
_geom_torsion_atom_site_label_2
_geom_torsion_atom_site_label_3
_geom_torsion_atom_site_label_4
_geom_torsion
_geom_torsion_site_symmetry_1
_geom_torsion_site_symmetry_2
_geom_torsion_site_symmetry_3
_geom_torsion_site_symmetry_4
_geom_torsion_publ_flag
P1 Pt1 B1 C2 -76.40(15) . . . . ?
P2 Pt1 B1 C2 106.89(14) . . . . ?
P1 Pt1 B1 C5 107.04(16) . . . . ?
P2 Pt1 B1 C5 -69.66(16) . . . . ?
C5 B1 C2 C3 3.13(17) . . . . ?
Pt1 B1 C2 C3 -174.24(13) . . . . ?
C5 B1 C2 C1_1 -177.33(16) . . . . ?
Pt1 B1 C2 C1_1 5.3(3) . . . . ?
C1_1 C2 C3 C1_2 -3.4(3) . . . . ?
B1 C2 C3 C1_2 176.21(15) . . . . ?
C1_1 C2 C3 C4 177.63(15) . . . . ?
B1 C2 C3 C4 -2.79(19) . . . . ?
C2 C3 C4 C5 1.2(2) . . . . ?
C1_2 C3 C4 C5 -177.83(15) . . . . ?
C2 C3 C4 C1_3 -178.16(15) . . . . ?
C1_2 C3 C4 C1_3 2.8(2) . . . . ?
C1_3 C4 C5 C1_4 -1.6(3) . . . . ?
C3 C4 C5 C1_4 179.04(15) . . . . ?
C1_3 C4 C5 B1 -179.66(15) . . . . ?
C3 C4 C5 B1 1.00(19) . . . . ?
C2 B1 C5 C4 -2.42(17) . . . . ?
Pt1 B1 C5 C4 174.79(14) . . . . ?
C2 B1 C5 C1_4 179.67(16) . . . . ?
Pt1 B1 C5 C1_4 -3.1(3) . . . . ?
C3 C2 C1_1 C2_1 123.51(19) . . . . ?
B1 C2 C1_1 C2_1 -56.0(2) . . . . ?
C3 C2 C1_1 C6_1 -56.3(2) . . . . ?
B1 C2 C1_1 C6_1 124.24(19) . . . . ?
C6_1 C1_1 C2_1 C3_1 0.7(3) . . . . ?
C2 C1_1 C2_1 C3_1 -179.13(16) . . . . ?
C1_1 C2_1 C3_1 C4_1 -1.2(3) . . . . ?
C2_1 C3_1 C4_1 C5_1 0.4(3) . . . . ?
C3_1 C4_1 C5_1 C6_1 0.9(3) . . . . ?
C4_1 C5_1 C6_1 C1_1 -1.5(3) . . . . ?
C2_1 C1_1 C6_1 C5_1 0.7(3) . . . . ?
C2 C1_1 C6_1 C5_1 -179.51(16) . . . . ?
C2 C3 C1_2 C2_2 123.15(19) . . . . ?
C4 C3 C1_2 C2_2 -57.9(2) . . . . ?
C2 C3 C1_2 C6_2 -57.1(2) . . . . ?
C4 C3 C1_2 C6_2 121.78(18) . . . . ?
C6_2 C1_2 C2_2 C3_2 0.6(3) . . . . ?
C3 C1_2 C2_2 C3_2 -179.64(16) . . . . ?
C1_2 C2_2 C3_2 C4_2 -1.5(3) . . . . ?
C2_2 C3_2 C4_2 C5_2 1.1(3) . . . . ?
C3_2 C4_2 C5_2 C6_2 0.2(3) . . . . ?
C4_2 C5_2 C6_2 C1_2 -1.1(3) . . . . ?
C2_2 C1_2 C6_2 C5_2 0.7(3) . . . . ?
C3 C1_2 C6_2 C5_2 -179.08(16) . . . . ?
C5 C4 C1_3 C2_3 -49.5(3) . . . . ?
C3 C4 C1_3 C2_3 129.72(17) . . . . ?
C5 C4 C1_3 C6_3 128.66(19) . . . . ?
C3 C4 C1_3 C6_3 -52.1(2) . . . . ?
C6_3 C1_3 C2_3 C3_3 -0.3(3) . . . . ?
C4 C1_3 C2_3 C3_3 177.93(17) . . . . ?
C1_3 C2_3 C3_3 C4_3 -1.1(3) . . . . ?
C2_3 C3_3 C4_3 C5_3 1.5(3) . . . . ?
C3_3 C4_3 C5_3 C6_3 -0.3(3) . . . . ?
C4_3 C5_3 C6_3 C1_3 -1.1(3) . . . . ?
C2_3 C1_3 C6_3 C5_3 1.5(3) . . . . ?
C4 C1_3 C6_3 C5_3 -176.79(16) . . . . ?
C4 C5 C1_4 C6_4 130.42(18) . . . . ?
B1 C5 C1_4 C6_4 -52.0(2) . . . . ?
C4 C5 C1_4 C2_4 -50.4(2) . . . . ?
B1 C5 C1_4 C2_4 127.26(19) . . . . ?
C6_4 C1_4 C2_4 C3_4 1.2(3) . . . . ?
C5 C1_4 C2_4 C3_4 -178.07(16) . . . . ?
C1_4 C2_4 C3_4 C4_4 -0.5(3) . . . . ?
C2_4 C3_4 C4_4 C5_4 -0.9(3) . . . . ?
C3_4 C4_4 C5_4 C6_4 1.5(3) . . . . ?
C4_4 C5_4 C6_4 C1_4 -0.9(3) . . . . ?
C2_4 C1_4 C6_4 C5_4 -0.5(3) . . . . ?
C5 C1_4 C6_4 C5_4 178.77(16) . . . . ?
B1 Pt1 P1 C1_5 2.76(8) . . . . ?
P2 Pt1 P1 C1_5 166.12(8) . . . . ?
Cl1 Pt1 P1 C1_5 -174.09(6) . . . . ?
B1 Pt1 P1 C1_7 -124.07(8) . . . . ?
P2 Pt1 P1 C1_7 39.29(10) . . . . ?
Cl1 Pt1 P1 C1_7 59.09(6) . . . . ?
B1 Pt1 P1 C1_6 122.99(8) . . . . ?
P2 Pt1 P1 C1_6 -73.65(9) . . . . ?
Cl1 Pt1 P1 C1_6 -53.86(6) . . . . ?
C1_7 P1 C1_5 C2_5 67.61(13) . . . . ?
C1_6 P1 C1_5 C2_5 -178.78(12) . . . . ?
Pt1 P1 C1_5 C2_5 -57.64(13) . . . . ?
C1_7 P1 C1_5 C6_5 -62.30(15) . . . . ?
C1_6 P1 C1_5 C6_5 51.30(15) . . . . ?
Pt1 P1 C1_5 C6_5 172.44(11) . . . . ?
C6_5 C1_5 C2_5 C3_5 -59.31(18) . . . . ?
P1 C1_5 C2_5 C3_5 166.20(12) . . . . ?
C1_5 C2_5 C3_5 C4_5 58.03(19) . . . . ?
C2_5 C3_5 C4_5 C5_5 -55.1(2) . . . . ?
C3_5 C4_5 C5_5 C6_5 54.3(2) . . . . ?
C4_5 C5_5 C6_5 C1_5 -56.4(2) . . . . ?
C2_5 C1_5 C6_5 C5_5 58.38(18) . . . . ?
P1 C1_5 C6_5 C5_5 -169.96(12) . . . . ?
C1_5 P1 C1_6 C6_6 43.52(14) . . . . ?
C1_7 P1 C1_6 C6_6 161.28(12) . . . . ?
Pt1 P1 C1_6 C6_6 -83.87(12) . . . . ?
C1_5 P1 C1_6 C2_6 -87.71(14) . . . . ?
C1_7 P1 C1_6 C2_6 30.05(15) . . . . ?
Pt1 P1 C1_6 C2_6 144.90(12) . . . . ?
C6_6 C1_6 C2_6 C3_6 55.99(19) . . . . ?
P1 C1_6 C2_6 C3_6 -172.65(12) . . . . ?
C1_6 C2_6 C3_6 C4_6 -57.39(19) . . . . ?
C2_6 C3_6 C4_6 C5_6 58.2(2) . . . . ?
C3_6 C4_6 C5_6 C6_6 -57.0(2) . . . . ?
C4_6 C5_6 C6_6 C1_6 55.4(2) . . . . ?
C2_6 C1_6 C6_6 C5_6 -55.29(19) . . . . ?
P1 C1_6 C6_6 C5_6 170.14(12) . . . . ?
C1_5 P1 C1_7 C6_7 36.55(15) . . . . ?
C1_6 P1 C1_7 C6_7 -77.80(14) . . . . ?
Pt1 P1 C1_7 C6_7 167.29(11) . . . . ?
C1_5 P1 C1_7 C2_7 -92.12(13) . . . . ?
C1_6 P1 C1_7 C2_7 153.53(12) . . . . ?
Pt1 P1 C1_7 C2_7 38.62(13) . . . . ?
C6_7 C1_7 C2_7 C3_7 59.07(18) . . . . ?
P1 C1_7 C2_7 C3_7 -167.98(12) . . . . ?
C1_7 C2_7 C3_7 C4_7 -56.68(19) . . . . ?
C2_7 C3_7 C4_7 C5_7 54.5(2) . . . . ?
C3_7 C4_7 C5_7 C6_7 -55.0(2) . . . . ?
C4_7 C5_7 C6_7 C1_7 58.18(19) . . . . ?
C2_7 C1_7 C6_7 C5_7 -59.95(18) . . . . ?
P1 C1_7 C6_7 C5_7 169.31(12) . . . . ?
B1 Pt1 P2 C1_9 123.98(8) . . . . ?
P1 Pt1 P2 C1_9 -39.32(10) . . . . ?
Cl1 Pt1 P2 C1_9 -59.13(6) . . . . ?
B1 Pt1 P2 C1_8 5.18(8) . . . . ?
P1 Pt1 P2 C1_8 -158.12(8) . . . . ?
Cl1 Pt1 P2 C1_8 -177.93(6) . . . . ?
B1 Pt1 P2 C1_10 -122.32(8) . . . . ?
P1 Pt1 P2 C1_10 74.38(9) . . . . ?
Cl1 Pt1 P2 C1_10 54.57(6) . . . . ?
C1_9 P2 C1_8 C2_8 176.84(12) . . . . ?
C1_10 P2 C1_8 C2_8 62.04(14) . . . . ?
Pt1 P2 C1_8 C2_8 -65.04(12) . . . . ?
C1_9 P2 C1_8 C6_8 46.55(15) . . . . ?
C1_10 P2 C1_8 C6_8 -68.25(15) . . . . ?
Pt1 P2 C1_8 C6_8 164.67(11) . . . . ?
C6_8 C1_8 C2_8 C3_8 -57.48(18) . . . . ?
P2 C1_8 C2_8 C3_8 167.83(12) . . . . ?
C1_8 C2_8 C3_8 C4_8 57.54(19) . . . . ?
C2_8 C3_8 C4_8 C5_8 -55.9(2) . . . . ?
C3_8 C4_8 C5_8 C6_8 55.0(2) . . . . ?
C4_8 C5_8 C6_8 C1_8 -55.3(2) . . . . ?
C2_8 C1_8 C6_8 C5_8 56.00(19) . . . . ?
P2 C1_8 C6_8 C5_8 -173.08(12) . . . . ?
C1_8 P2 C1_9 C6_9 -77.64(16) . . . . ?
C1_10 P2 C1_9 C6_9 41.21(16) . . . . ?
Pt1 P2 C1_9 C6_9 158.54(13) . . . . ?
C1_8 P2 C1_9 C2_9 54.13(15) . . . . ?
C1_10 P2 C1_9 C2_9 172.99(13) . . . . ?
Pt1 P2 C1_9 C2_9 -69.68(14) . . . . ?
C6_9 C1_9 C2_9 C3_9 -57.2(2) . . . . ?
P2 C1_9 C2_9 C3_9 166.84(15) . . . . ?
C1_9 C2_9 C3_9 C4_9 57.0(3) . . . . ?
C2_9 C3_9 C4_9 C5_9 -55.8(3) . . . . ?
C3_9 C4_9 C5_9 C6_9 55.0(3) . . . . ?
C2_9 C1_9 C6_9 C5_9 55.2(2) . . . . ?
P2 C1_9 C6_9 C5_9 -173.53(13) . . . . ?
C4_9 C5_9 C6_9 C1_9 -54.1(2) . . . . ?
C1_9 P2 C1_10 C6_10 150.24(12) . . . . ?
C1_8 P2 C1_10 C6_10 -93.62(13) . . . . ?
Pt1 P2 C1_10 C6_10 35.94(13) . . . . ?
C1_9 P2 C1_10 C2_10 -82.35(14) . . . . ?
C1_8 P2 C1_10 C2_10 33.79(15) . . . . ?
Pt1 P2 C1_10 C2_10 163.35(11) . . . . ?
C6_10 C1_10 C2_10 C3_10 -56.03(19) . . . . ?
P2 C1_10 C2_10 C3_10 175.58(12) . . . . ?
C1_10 C2_10 C3_10 C4_10 55.31(19) . . . . ?
C2_10 C3_10 C4_10 C5_10 -55.2(2) . . . . ?
C3_10 C4_10 C5_10 C6_10 56.7(2) . . . . ?
C4_10 C5_10 C6_10 C1_10 -58.5(2) . . . . ?
C2_10 C1_10 C6_10 C5_10 57.75(19) . . . . ?
P2 C1_10 C6_10 C5_10 -171.24(12) . . . . ?
C1_11 C2_11 C3_11 C3_11 -179.5(2) . . . 2_666 ?
